data_8102480
loop_
_publ_author_name
'Xiaochuan Li'
'Woo Taik Lim'
'Sung-Hoon Kim'
'Young-A Son'

_publ_section_title
;
 Refinement of crystal structure of b-phenylglutaric acid, C11H12O4
;
_journal_issue 3
_journal_name_full 'Zeitschrift f\"ur Kristallographie - New Crystal Structures'
_journal_page_first 491
_journal_volume 224
_journal_year 2009
_chemical_formula_sum 'C11 H12 O4'
_chemical_formula_weight 208.21
_space_group_IT_number 61
_symmetry_cell_setting orthorhombic
_symmetry_space_group_name_Hall '-P 2ac 2ab'
_symmetry_space_group_name_H-M 'P b c a'
_atom_sites_solution_hydrogens geom
_atom_sites_solution_primary direct
_atom_sites_solution_secondary difmap
_audit_creation_method SHELXL-97
_cell_angle_alpha 90.00
_cell_angle_beta 90.00
_cell_angle_gamma 90.00
_cell_formula_units_Z 8
_cell_length_a 10.469(2)
_cell_length_b 7.1530(14)
_cell_length_c 26.363(5)
_cell_measurement_reflns_used 2258
_cell_measurement_temperature 293(2)
_cell_measurement_theta_max 30.65
_cell_measurement_theta_min 2.69
_cell_volume 1974.2(7)
_computing_cell_refinement 'HKL2000 (Otwinowski & Minor, 1997)'
_computing_data_collection 'COLLECT (Hooft, 1998)'
_computing_data_reduction 'HKL2000 (Otwinowski & Minor, 1997)'
_computing_molecular_graphics 'SHELXTL (Sheldrick, 1999)'
_computing_publication_material 'SHELXTL (Sheldrick, 1999); PLATON (Spek, 2003)'
_computing_structure_refinement 'SHELXL-97 (Sheldrick, 1997)'
_computing_structure_solution 'SHELXS-97 (Sheldrick, 1997)'
_diffrn_ambient_temperature 293(2)
_diffrn_detector_area_resol_mean 0
_diffrn_measured_fraction_theta_full 0.979
_diffrn_measured_fraction_theta_max 0.979
_diffrn_measurement_device_type 'ADSC Quantum 210'
_diffrn_measurement_method 'two \f and two \w scans with 2\% steps'
_diffrn_radiation_source 'Synchrotron Radiation'
_diffrn_radiation_type 'Synchrotron Radiation'
_diffrn_radiation_wavelength 0.76999
_diffrn_reflns_av_R_equivalents 0.0748
_diffrn_reflns_av_sigmaI/netI 0.0491
_diffrn_reflns_limit_h_max 12
_diffrn_reflns_limit_h_min -12
_diffrn_reflns_limit_k_max 9
_diffrn_reflns_limit_k_min 0
_diffrn_reflns_limit_l_max 34
_diffrn_reflns_limit_l_min -34
_diffrn_reflns_number 7656
_diffrn_reflns_theta_full 30.65
_diffrn_reflns_theta_max 30.65
_diffrn_reflns_theta_min 2.69
_diffrn_standards_decay_% 0
_diffrn_standards_interval_count 0
_diffrn_standards_interval_time 0
_diffrn_standards_number 0
_exptl_absorpt_coefficient_mu 0.107
_exptl_absorpt_correction_type none
_exptl_crystal_colour colorless
_exptl_crystal_density_diffrn 1.401
_exptl_crystal_density_method 'not measured'
_exptl_crystal_description irregular
_exptl_crystal_F_000 880
_exptl_crystal_size_max 0.70
_exptl_crystal_size_mid 0.40
_exptl_crystal_size_min 0.35
_refine_diff_density_max 0.590
_refine_diff_density_min -0.804
_refine_diff_density_rms 0.264
_refine_ls_extinction_coef 0.072(7)
_refine_ls_extinction_expression Fc^*^=kFc[1+0.001xFc^2^\l^3^/sin(2\q)]^-1/4^
_refine_ls_extinction_method SHELXL
_refine_ls_goodness_of_fit_ref 1.118
_refine_ls_hydrogen_treatment constr
_refine_ls_matrix_type full
_refine_ls_number_parameters 139
_refine_ls_number_reflns 2258
_refine_ls_number_restraints 0
_refine_ls_restrained_S_all 1.118
_refine_ls_R_factor_all 0.0736
_refine_ls_R_factor_gt 0.0579
_refine_ls_shift/su_max 0.001
_refine_ls_shift/su_mean 0.000
_refine_ls_structure_factor_coef Fsqd
_refine_ls_weighting_details 'calc w=1/[\s^2^(Fo^2^)+(0.1073P)^2^+0.2825P] where P=(Fo^2^+2Fc^2^)/3'
_refine_ls_weighting_scheme calc
_refine_ls_wR_factor_gt 0.1528
_refine_ls_wR_factor_ref 0.1675
_reflns_number_gt 1927
_reflns_number_total 2258
_reflns_threshold_expression >2sigma(I)
_cod_data_source_file 1267-2668.cff
_cod_data_source_block b
_cod_depositor_comments
;
The following automatic conversions were performed:
'_symmetry_cell_setting' value 'Orthorhombic' changed to 'orthorhombic'
according to '/home/saulius/struct/CIF-dictionaries/cif_core.dic'
dictionary named 'cif_core.dic' version 2.4.1 from 2010-06-29.

Automatic conversion script
Id: cif_fix_enum 1555 2011-01-17 13:19:09Z saulius 
;
_cod_original_sg_symbol_H-M Pbca
_cod_database_code 8102480

loop_
_symmetry_equiv_pos_as_xyz
'x, y, z'
'-x+1/2, -y, z+1/2'
'-x, y+1/2, -z+1/2'
'x+1/2, -y+1/2, -z'
'-x, -y, -z'
'x-1/2, y, -z-1/2'
'x, -y-1/2, z-1/2'
'-x-1/2, y-1/2, z'

loop_
_atom_site_label
_atom_site_type_symbol
_atom_site_fract_x
_atom_site_fract_y
_atom_site_fract_z
_atom_site_U_iso_or_equiv
_atom_site_adp_type
_atom_site_occupancy
_atom_site_symmetry_multiplicity
_atom_site_calc_flag
_atom_site_refinement_flags
_atom_site_disorder_assembly
_atom_site_disorder_group
O1 O 0.34107(11) -0.00539(15) 0.41849(4) 0.0287(3) Uani 1 1 d . . .
O2 O 0.55359(10) -0.04455(16) 0.42367(4) 0.0272(3) Uani 1 1 d . . .
H2 H 0.5339 -0.1182 0.4462 0.041 Uiso 1 1 calc R . .
O3 O 0.71183(11) 0.21753(18) 0.50008(4) 0.0319(3) Uani 1 1 d . . .
H3 H 0.6955 0.1637 0.5268 0.048 Uiso 1 1 calc R . .
O4 O 0.50113(11) 0.27069(16) 0.50066(4) 0.0281(3) Uani 1 1 d . . .
C1 C 0.60583(14) 0.2821(2) 0.48014(5) 0.0235(3) Uani 1 1 d . . .
C2 C 0.62609(15) 0.3765(2) 0.43001(5) 0.0256(4) Uani 1 1 d . . .
H2A H 0.6935 0.3115 0.4120 0.031 Uiso 1 1 calc R . .
H2B H 0.6551 0.5034 0.4361 0.031 Uiso 1 1 calc R . .
C3 C 0.50735(14) 0.3836(2) 0.39603(5) 0.0231(4) Uani 1 1 d . . .
H3A H 0.4338 0.4166 0.4172 0.028 Uiso 1 1 calc R . .
C4 C 0.47867(16) 0.1943(2) 0.36967(5) 0.0281(4) Uani 1 1 d . . .
H4A H 0.4063 0.2102 0.3471 0.034 Uiso 1 1 calc R . .
H4B H 0.5518 0.1591 0.3492 0.034 Uiso 1 1 calc R . .
C5 C 0.44975(15) 0.0383(2) 0.40623(5) 0.0251(4) Uani 1 1 d . . .
C6 C 0.52052(15) 0.5301(2) 0.35481(5) 0.0239(4) Uani 1 1 d . . .
C7 C 0.63423(16) 0.5526(2) 0.32798(6) 0.0307(4) Uani 1 1 d . . .
H7 H 0.7048 0.4796 0.3362 0.037 Uiso 1 1 calc R . .
C8 C 0.64311(17) 0.6831(3) 0.28903(6) 0.0362(4) Uani 1 1 d . . .
H8 H 0.7191 0.6953 0.2710 0.043 Uiso 1 1 calc R . .
C9 C 0.53959(19) 0.7949(2) 0.27688(6) 0.0371(4) Uani 1 1 d . . .
H9 H 0.5459 0.8831 0.2511 0.045 Uiso 1 1 calc R . .
C10 C 0.42641(18) 0.7740(2) 0.30355(6) 0.0325(4) Uani 1 1 d . . .
H10 H 0.3566 0.8490 0.2957 0.039 Uiso 1 1 calc R . .
C11 C 0.41664(16) 0.6419(2) 0.34195(5) 0.0268(4) Uani 1 1 d . . .
H11 H 0.3398 0.6280 0.3593 0.032 Uiso 1 1 calc R . .

loop_
_atom_site_aniso_label
_atom_site_aniso_U_11
_atom_site_aniso_U_22
_atom_site_aniso_U_33
_atom_site_aniso_U_23
_atom_site_aniso_U_13
_atom_site_aniso_U_12
O1 0.0280(7) 0.0303(6) 0.0276(6) 0.0010(4) -0.0026(4) -0.0026(4)
O2 0.0277(7) 0.0263(6) 0.0277(6) 0.0014(4) -0.0004(4) -0.0006(4)
O3 0.0251(7) 0.0438(7) 0.0268(6) 0.0042(4) -0.0034(4) 0.0007(5)
O4 0.0261(7) 0.0303(6) 0.0277(6) 0.0020(4) 0.0036(4) 0.0029(4)
C1 0.0235(8) 0.0239(7) 0.0231(7) -0.0050(5) -0.0024(5) -0.0029(5)
C2 0.0264(8) 0.0269(7) 0.0235(7) -0.0010(5) 0.0001(5) -0.0036(6)
C3 0.0238(8) 0.0239(7) 0.0216(7) -0.0006(5) 0.0011(5) -0.0013(5)
C4 0.0350(9) 0.0260(7) 0.0231(7) 0.0006(6) -0.0044(6) -0.0051(6)
C5 0.0305(9) 0.0232(7) 0.0217(6) -0.0038(5) -0.0035(5) -0.0026(6)
C6 0.0290(8) 0.0223(7) 0.0206(7) -0.0028(5) -0.0003(5) -0.0023(5)
C7 0.0326(10) 0.0296(8) 0.0300(7) 0.0003(6) 0.0044(6) -0.0028(6)
C8 0.0433(11) 0.0367(8) 0.0285(8) 0.0014(6) 0.0074(7) -0.0108(7)
C9 0.0598(12) 0.0277(8) 0.0238(7) 0.0022(6) -0.0042(7) -0.0098(7)
C10 0.0462(11) 0.0243(8) 0.0271(7) -0.0013(5) -0.0098(7) -0.0004(6)
C11 0.0312(9) 0.0253(8) 0.0239(7) -0.0030(5) -0.0020(6) -0.0011(6)

loop_
_atom_type_symbol
_atom_type_description
_atom_type_scat_dispersion_real
_atom_type_scat_dispersion_imag
_atom_type_scat_source
C C 0.0033 0.0016 'International Tables Vol C Tables 4.2.6.8 and 6.1.1.4'
H H 0.0000 0.0000 'International Tables Vol C Tables 4.2.6.8 and 6.1.1.4'
O O 0.0106 0.0060 'International Tables Vol C Tables 4.2.6.8 and 6.1.1.4'

loop_
_geom_angle_atom_site_label_1
_geom_angle_atom_site_label_2
_geom_angle_atom_site_label_3
_geom_angle
_geom_angle_site_symmetry_1
_geom_angle_site_symmetry_3
_geom_angle_publ_flag
O4 C1 O3 123.81(13) . . ?
O4 C1 C2 123.08(13) . . ?
O3 C1 C2 113.09(13) . . ?
C1 C2 C3 114.53(12) . . ?
C6 C3 C2 111.59(12) . . ?
C6 C3 C4 107.44(11) . . ?
C2 C3 C4 112.94(12) . . ?
C5 C4 C3 113.53(11) . . ?
O1 C5 O2 123.98(14) . . ?
O1 C5 C4 123.07(14) . . ?
O2 C5 C4 112.95(14) . . ?
C11 C6 C7 118.52(14) . . ?
C11 C6 C3 120.05(14) . . ?
C7 C6 C3 121.40(14) . . ?
C8 C7 C6 120.60(15) . . ?
C9 C8 C7 120.41(15) . . ?
C8 C9 C10 119.33(15) . . ?
C9 C10 C11 120.40(16) . . ?
C10 C11 C6 120.73(15) . . ?

loop_
_geom_bond_atom_site_label_1
_geom_bond_atom_site_label_2
_geom_bond_distance
_geom_bond_site_symmetry_2
_geom_bond_publ_flag
O1 C5 1.223(2) . ?
O2 C5 1.321(2) . ?
O3 C1 1.3119(19) . ?
O4 C1 1.2250(19) . ?
C1 C2 1.4994(19) . ?
C2 C3 1.533(2) . ?
C3 C6 1.5159(19) . ?
C3 C4 1.551(2) . ?
C4 C5 1.505(2) . ?
C6 C11 1.392(2) . ?
C6 C7 1.394(2) . ?
C7 C8 1.391(2) . ?
C8 C9 1.384(3) . ?
C9 C10 1.386(3) . ?
C10 C11 1.389(2) . ?

loop_
_cod_related_entry_id
_cod_related_entry_database
_cod_related_entry_code
1 ChemSpider 70219
